data_4320374
loop_
_publ_author_name
'Renata Dreos'
'Giorgio Nardin'
'Lucio Randaccio'
'Patrizia Siega'
'Giovanni Tauzher'
'Vi\<snja Vrdoljak'

_publ_section_title
;
 A Molecular Box Derived from Cobaloxime Units Held Together by
 4-Pyridinylboronic Acid Residues
;
_journal_name_full 'Inorganic Chemistry'
_journal_page_first 5536
_journal_page_last 5540
_journal_paper_doi 10.1021/ic0102034
_journal_volume 40
_journal_year 2001
_chemical_formula_sum 'C15.83 H28.17 B Co N5 O8'
_chemical_formula_weight 486.33
_chemical_name_systematic
; 

 ? 

;
_space_group_IT_number 14
_symmetry_cell_setting monoclinic
_symmetry_space_group_name_Hall '-P 2ybc'
_symmetry_space_group_name_H-M 'P 1 21/c 1'
_atom_sites_solution_hydrogens geom
_atom_sites_solution_primary direct
_atom_sites_solution_secondary difmap
_audit_creation_method SHELXL
_cell_angle_alpha 90.00
_cell_angle_beta 115.20(3)
_cell_angle_gamma 90.00
_cell_formula_units_Z 4
_cell_length_a 14.337(9)
_cell_length_b 10.232(5)
_cell_length_c 16.405(9)
_cell_measurement_temperature 293(2)
_cell_volume 2178(2)
_computing_structure_refinement 'SHELXL-96 (Sheldrick, 1996)'
_computing_structure_solution 'SHELXS-96 (Sheldrick, 1990)'
_diffrn_ambient_temperature 293(2)
_diffrn_radiation_monochromator graphite
_diffrn_radiation_source 'fine-focus sealed tube'
_diffrn_radiation_type MoK\a
_diffrn_radiation_wavelength 0.71073
_diffrn_reflns_av_R_equivalents 0.0330
_diffrn_reflns_av_sigmaI/netI 0.3076
_diffrn_reflns_limit_h_max 15
_diffrn_reflns_limit_h_min -17
_diffrn_reflns_limit_k_max 12
_diffrn_reflns_limit_k_min 0
_diffrn_reflns_limit_l_max 20
_diffrn_reflns_limit_l_min 0
_diffrn_reflns_number 4256
_diffrn_reflns_theta_max 25.96
_diffrn_reflns_theta_min 2.42
_exptl_absorpt_coefficient_mu 0.840
_exptl_crystal_density_diffrn 1.483
_exptl_crystal_F_000 1017
_exptl_crystal_size_max 0.5
_exptl_crystal_size_mid 0.33
_exptl_crystal_size_min 0.2
_refine_diff_density_max 0.530
_refine_diff_density_min -0.393
_refine_diff_density_rms 0.092
_refine_ls_extinction_method none
_refine_ls_goodness_of_fit_all 0.608
_refine_ls_goodness_of_fit_obs 0.786
_refine_ls_matrix_type full
_refine_ls_number_parameters 282
_refine_ls_number_reflns 4256
_refine_ls_number_restraints 0
_refine_ls_restrained_S_all 0.608
_refine_ls_restrained_S_obs 0.786
_refine_ls_R_factor_all 0.2854
_refine_ls_R_factor_obs 0.0961
_refine_ls_shift/esd_max 0.179
_refine_ls_shift/esd_mean 0.011
_refine_ls_structure_factor_coef Fsqd
_refine_ls_weighting_details 'w=1/[\s^2^(Fo^2^)+(0.1827P)^2^+82.0008P] where P=(Fo^2^+2Fc^2^)/3'
_refine_ls_weighting_scheme calc
_refine_ls_wR_factor_all 0.3678
_refine_ls_wR_factor_obs 0.2414
_reflns_number_observed 1176
_reflns_number_total 4460
_reflns_observed_criterion >2sigma(I)
_cod_data_source_file ic0102034.cif
_cod_data_source_block me4py
_cod_depositor_comments
;
The following automatic conversions were performed:

'_refine_ls_weighting_scheme' value 'calc
w=1/[\s^2^(Fo^2^)+(0.1827P)^2^+82.0008P] where P=(Fo^2^+2Fc^2^)/3'
was changed to 'calc'. New tag '_refine_ls_weighting_details' was
created. The value of the new tag was set to
'w=1/[\s^2^(Fo^2^)+(0.1827P)^2^+82.0008P] where P=(Fo^2^+2Fc^2^)/3'.

Automatic conversion script
Id: cif_fix_values 3143 2015-03-26 13:38:13Z robertas 
;
_cod_original_cell_volume 2177.5(21)
_cod_database_code 4320374

loop_
_symmetry_equiv_pos_as_xyz
'x, y, z'
'x, -y+1/2, z+1/2'
'-x, -y, -z'
'-x, y-1/2, -z-1/2'

loop_
_atom_site_aniso_label
_atom_site_aniso_U_11
_atom_site_aniso_U_22
_atom_site_aniso_U_33
_atom_site_aniso_U_23
_atom_site_aniso_U_13
_atom_site_aniso_U_12
Co 0.0409(10) 0.0446(11) 0.0523(12) -0.0020(11) 0.0173(8) -0.0055(11)
N1 0.046(7) 0.074(10) 0.057(8) -0.005(9) 0.014(6) -0.001(8)
N2 0.052(7) 0.047(7) 0.046(7) -0.013(6) 0.019(6) -0.010(6)
N3 0.037(6) 0.056(7) 0.027(6) -0.002(5) 0.005(5) -0.005(6)
N4 0.044(7) 0.046(8) 0.059(8) -0.034(7) 0.009(6) -0.004(6)
N5 0.036(6) 0.036(6) 0.057(7) 0.006(6) 0.017(5) -0.007(6)
O1 0.082(9) 0.087(10) 0.099(10) -0.033(8) 0.038(8) 0.015(8)
O2 0.096(9) 0.052(7) 0.069(8) -0.009(6) 0.042(7) 0.000(6)
O3 0.051(6) 0.046(6) 0.057(6) 0.002(6) 0.008(5) 0.013(5)
O4 0.048(6) 0.057(7) 0.060(7) 0.001(6) 0.021(5) -0.008(5)
O5 0.051(6) 0.066(7) 0.074(7) -0.015(6) 0.024(6) 0.009(5)
C1 0.066(12) 0.129(19) 0.075(13) 0.027(13) 0.026(11) 0.001(12)
C2 0.064(11) 0.090(15) 0.038(9) -0.002(10) 0.011(8) -0.004(11)
C3 0.041(8) 0.058(9) 0.040(8) 0.024(7) 0.009(7) -0.008(7)
C4 0.088(15) 0.077(13) 0.085(14) 0.039(11) 0.031(12) -0.011(11)
C5 0.129(20) 0.038(10) 0.126(19) -0.007(12) 0.008(16) -0.019(11)
C6 0.059(9) 0.044(8) 0.039(8) -0.004(8) 0.001(7) 0.003(8)
C7 0.070(11) 0.032(8) 0.048(9) -0.013(7) 0.005(8) -0.013(8)
C8 0.103(15) 0.112(16) 0.075(12) 0.011(12) 0.070(12) -0.031(13)
C9 0.039(8) 0.062(10) 0.042(8) 0.007(7) 0.006(7) -0.006(8)
C10 0.027(7) 0.057(9) 0.058(9) -0.014(8) 0.004(7) -0.010(7)
C11 0.045(8) 0.034(8) 0.049(8) -0.016(6) 0.017(7) 0.009(6)
C12 0.056(9) 0.054(9) 0.051(9) 0.006(8) 0.015(8) -0.001(8)
C13 0.046(8) 0.052(9) 0.034(8) 0.001(7) 0.003(6) -0.001(7)
C14 0.048(9) 0.077(12) 0.069(11) 0.021(11) 0.004(8) 0.003(10)
C15 0.036(9) 0.110(17) 0.122(17) -0.025(14) -0.014(10) 0.028(10)

loop_
_atom_site_label
_atom_site_type_symbol
_atom_site_fract_x
_atom_site_fract_y
_atom_site_fract_z
_atom_site_U_iso_or_equiv
_atom_site_thermal_displace_type
_atom_site_occupancy
_atom_site_calc_flag
_atom_site_refinement_flags
_atom_site_disorder_group
Co Co 0.31080(15) 0.3629(2) 0.77518(14) 0.0468(6) Uani 1 d . .
N1 N 0.3696(9) 0.3698(16) 0.6940(9) 0.062(4) Uani 1 d . .
N2 N 0.3048(10) 0.1814(11) 0.7831(8) 0.049(3) Uani 1 d . .
N3 N 0.3055(9) 0.5419(12) 0.7570(7) 0.043(3) Uani 1 d . .
N4 N 0.2381(9) 0.3498(12) 0.8468(8) 0.054(3) Uani 1 d . .
N5 N 0.5447(8) 0.6271(11) 1.1168(8) 0.044(3) Uani 1 d . .
O1 O 0.3977(10) 0.2662(13) 0.6622(9) 0.089(4) Uani 1 d . .
H1 H 0.3904 0.2005 0.6875 0.134 Uiso 1 calc . .
O2 O 0.3419(9) 0.0996(11) 0.7388(7) 0.070(3) Uani 1 d . .
O3 O 0.2588(7) 0.6278(10) 0.7909(7) 0.056(3) Uani 1 d . .
O4 O 0.2001(8) 0.4572(10) 0.8714(7) 0.056(3) Uani 1 d . .
O5 O 0.1732(8) 0.6832(11) 0.8817(7) 0.064(3) Uani 1 d . .
C1 C 0.4257(14) 0.5063(22) 0.5998(12) 0.092(7) Uani 1 d . .
H1A H 0.4056 0.5913 0.5733 0.138 Uiso 1 calc R .
H1B H 0.4019 0.4412 0.5532 0.138 Uiso 1 calc R .
H1C H 0.4995 0.5021 0.6312 0.138 Uiso 1 calc R .
C2 C 0.3791(14) 0.4819(22) 0.6646(11) 0.068(5) Uani 1 d . .
C3 C 0.3405(11) 0.5882(15) 0.7014(10) 0.049(4) Uani 1 d . .
C4 C 0.3415(15) 0.7306(18) 0.6818(13) 0.086(6) Uani 1 d . .
H4A H 0.4078 0.7666 0.7194 0.128 Uiso 1 calc R .
H4B H 0.2894 0.7745 0.6936 0.128 Uiso 1 calc R .
H4C H 0.3279 0.7422 0.6196 0.128 Uiso 1 calc R .
C5 C 0.2455(19) -0.0060(17) 0.8378(15) 0.114(9) Uani 1 d . .
H5A H 0.3109 -0.0432 0.8766 0.171 Uiso 1 calc R .
H5B H 0.2202 -0.0472 0.7798 0.171 Uiso 1 calc R .
H5C H 0.1973 -0.0196 0.8635 0.171 Uiso 1 calc R .
C6 C 0.2578(12) 0.1357(16) 0.8278(9) 0.055(4) Uani 1 d . .
C7 C 0.2166(13) 0.2346(14) 0.8651(10) 0.057(5) Uani 1 d . .
C8 C 0.1561(15) 0.2176(20) 0.9217(12) 0.086(6) Uani 1 d . .
H8A H 0.1907 0.2631 0.9779 0.128 Uiso 1 calc R .
H8B H 0.1515 0.1264 0.9331 0.128 Uiso 1 calc R .
H8C H 0.0880 0.2528 0.8897 0.128 Uiso 1 calc R .
C9 C 0.4699(10) 0.5498(15) 1.1148(10) 0.052(4) Uani 1 d . .
H9 H 0.4816 0.5010 1.1660 0.062 Uiso 1 calc R .
C10 C 0.3749(10) 0.5366(15) 1.0412(10) 0.052(4) Uani 1 d . .
H10 H 0.3249 0.4811 1.0440 0.063 Uiso 1 calc R .
C11 C 0.3562(11) 0.6064(12) 0.9648(10) 0.043(3) Uani 1 d . .
C12 C 0.4307(12) 0.6899(15) 0.9657(10) 0.056(4) Uani 1 d . .
H12 H 0.4191 0.7426 0.9161 0.068 Uiso 1 calc R .
C13 C 0.5246(11) 0.6954(15) 1.0418(9) 0.049(4) Uani 1 d . .
H13 H 0.5760 0.7494 1.0402 0.059 Uiso 1 calc R .
C14 C 0.1738(11) 0.3571(18) 0.6690(11) 0.072(5) Uani 1 d . .
H14A H 0.1442 0.4431 0.6574 0.108 Uiso 1 calc R .
H14B H 0.1290 0.2987 0.6814 0.108 Uiso 1 calc R .
H14C H 0.1823 0.3267 0.6172 0.108 Uiso 1 calc R .
C15 C 0.0748(12) 0.6915(20) 0.8066(13) 0.105(8) Uani 1 d . .
H15A H 0.0498 0.7797 0.8006 0.158 Uiso 1 calc R .
H15B H 0.0274 0.6340 0.8158 0.158 Uiso 1 calc R .
H15C H 0.0811 0.6666 0.7527 0.158 Uiso 1 calc R .
B B 0.2463(13) 0.5905(16) 0.8753(11) 0.043(4) Uiso 1 d . .
C1AF C -0.0886(30) 0.3639(19) 0.4869(34) 0.125(17) Uiso 0.50 d PG .
O1AF O -0.1649(18) 0.3709(24) 0.5087(17) 0.091(8) Uiso 0.50 d PG .
O2AF O -0.0512(18) 0.2520(24) 0.4798(18) 0.056(8) Uiso 0.50 d PG .
O1ME O -0.1443(30) -0.0068(37) 0.4168(25) 0.043(10) Uiso 0.33 d P .
C1ME C -0.0509(40) -0.0389(46) 0.4643(33) 0.036(12) Uiso 0.33 d P .
O1W O -0.0671(27) 0.1033(34) 0.5036(23) 0.073(10) Uiso 0.33 d P .
O2W O -0.0700(27) 0.2806(34) 0.4593(22) 0.038(9) Uiso 0.33 d P .
O3W O -0.0843(38) 0.5373(42) 0.9354(32) 0.053(11) Uiso 0.33 d P .
O4W O -0.0511(27) 0.5321(31) 0.9213(25) 0.042(8) Uiso 0.33 d P .
O5W O -0.1388(27) 0.4718(35) 0.8981(23) 0.044(10) Uiso 0.33 d P .

loop_
_atom_type_symbol
_atom_type_description
_atom_type_scat_dispersion_real
_atom_type_scat_dispersion_imag
_atom_type_scat_source
C C 0.0033 0.0016 'International Tables Vol C Tables 4.2.6.8 and 6.1.1.4'
Co Co 0.3494 0.9721 'International Tables Vol C Tables 4.2.6.8 and 6.1.1.4'
N N 0.0061 0.0033 'International Tables Vol C Tables 4.2.6.8 and 6.1.1.4'
O O 0.0106 0.0060 'International Tables Vol C Tables 4.2.6.8 and 6.1.1.4'
B B 0.0013 0.0007 'International Tables Vol C Tables 4.2.6.8 and 6.1.1.4'
H H 0.0000 0.0000 'International Tables Vol C Tables 4.2.6.8 and 6.1.1.4'

loop_
_geom_angle_atom_site_label_1
_geom_angle_atom_site_label_2
_geom_angle_atom_site_label_3
_geom_angle
_geom_angle_site_symmetry_1
_geom_angle_site_symmetry_3
_geom_angle_publ_flag
N3 Co N2 174.5(5) . . ?
N3 Co N1 81.2(6) . . ?
N2 Co N1 97.8(7) . . ?
N3 Co N4 100.1(6) . . ?
N2 Co N4 80.3(6) . . ?
N1 Co N4 173.8(5) . . ?
N3 Co C14 86.0(6) . . ?
N2 Co C14 88.5(7) . . ?
N1 Co C14 87.4(6) . . ?
N4 Co C14 86.7(6) . . ?
N3 Co N5 92.7(5) . 3_667 ?
N2 Co N5 92.8(5) . 3_667 ?
N1 Co N5 91.0(5) . 3_667 ?
N4 Co N5 95.0(5) . 3_667 ?
C14 Co N5 178.1(6) . 3_667 ?
C2 N1 O1 118.3(15) . . ?
C2 N1 Co 117.4(13) . . ?
O1 N1 Co 124.2(13) . . ?
C6 N2 O2 120.3(13) . . ?
C6 N2 Co 117.1(11) . . ?
O2 N2 Co 122.4(10) . . ?
C3 N3 O3 117.1(13) . . ?
C3 N3 Co 118.1(11) . . ?
O3 N3 Co 124.6(9) . . ?
C7 N4 O4 120.4(13) . . ?
C7 N4 Co 117.6(11) . . ?
O4 N4 Co 121.8(10) . . ?
C9 N5 C13 115.8(12) . . ?
C9 N5 Co 123.7(10) . 3_667 ?
C13 N5 Co 120.4(9) . 3_667 ?
N3 O3 B 118.7(10) . . ?
N4 O4 B 121.3(11) . . ?
C15 O5 B 117.1(13) . . ?
N1 C2 C3 113.1(16) . . ?
N1 C2 C1 124.8(19) . . ?
C3 C2 C1 122.1(19) . . ?
N3 C3 C2 110.2(14) . . ?
N3 C3 C4 123.2(17) . . ?
C2 C3 C4 126.6(16) . . ?
N2 C6 C7 113.6(15) . . ?
N2 C6 C5 122.6(17) . . ?
C7 C6 C5 123.7(19) . . ?
N4 C7 C6 111.4(16) . . ?
N4 C7 C8 120.0(15) . . ?
C6 C7 C8 128.5(16) . . ?
N5 C9 C10 124.5(14) . . ?
C11 C10 C9 118.8(14) . . ?
C12 C11 C10 118.1(13) . . ?
C12 C11 B 121.4(14) . . ?
C10 C11 B 120.6(13) . . ?
C11 C12 C13 119.3(15) . . ?
N5 C13 C12 123.5(14) . . ?
O5 B O4 106.0(12) . . ?
O5 B O3 105.7(12) . . ?
O4 B O3 114.2(12) . . ?
O5 B C11 108.5(12) . . ?
O4 B C11 111.4(12) . . ?
O3 B C11 110.6(12) . . ?
O2W C1AF O1AF 124.4(33) . . ?
O2W C1AF O2AF 18.3(24) . . ?
O1AF C1AF O2AF 120.5 . . ?
O2W O2AF C1AF 48.6(56) . . ?
O2W O2AF O1W 135.2(77) . . ?
C1AF O2AF O1W 135.2(19) . . ?
O5W O1ME O3W 94.7(81) 2_554 2_554 ?
O5W O1ME C1ME 99.2(83) 2_554 . ?
O3W O1ME C1ME 15.2(50) 2_554 . ?
O5W O1ME O4W 75.8(72) 2_554 2_554 ?
O3W O1ME O4W 20.0(45) 2_554 2_554 ?
C1ME O1ME O4W 31.4(26) . 2_554 ?
O5W O1ME O1W 80.2(70) 2_554 . ?
O3W O1ME O1W 75.8(43) 2_554 . ?
C1ME O1ME O1W 62.7(27) . . ?
O4W O1ME O1W 79.1(25) 2_554 . ?
O3W C1ME O4W 57.8(81) 2_554 2_554 ?
O3W C1ME O1ME 25.5(85) 2_554 . ?
O4W C1ME O1ME 78.9(56) 2_554 . ?
O3W C1ME O5W 27.3(75) 2_554 2_554 ?
O4W C1ME O5W 64.6(49) 2_554 2_554 ?
O1ME C1ME O5W 20.0(22) . 2_554 ?
O3W C1ME O1W 95.8(95) 2_554 . ?
O4W C1ME O1W 111.2(56) 2_554 . ?
O1ME C1ME O1W 74.0(30) . . ?
O5W C1ME O1W 69.5(28) 2_554 . ?
O3W C1ME O1W 136.5(100) 2_554 3_556 ?
O4W C1ME O1W 85.8(64) 2_554 3_556 ?
O1ME C1ME O1W 162.0(44) . 3_556 ?
O5W C1ME O1W 149.9(43) 2_554 3_556 ?
O1W C1ME O1W 121.0(32) . 3_556 ?
O3W C1ME C1ME 147.7(100) 2_554 3_556 ?
O4W C1ME C1ME 106.8(80) 2_554 3_556 ?
O1ME C1ME C1ME 134.2(52) . 3_556 ?
O5W C1ME C1ME 122.3(48) 2_554 3_556 ?
O1W C1ME C1ME 61.4(32) . 3_556 ?
O1W C1ME C1ME 59.6(33) 3_556 3_556 ?
O2AF O1W C1ME 132.9(29) . . ?
O2AF O1W C1ME 102.6(27) . 3_556 ?
C1ME O1W C1ME 59.0(32) . 3_556 ?
O2AF O1W O3W 127.5(28) . 2_554 ?
C1ME O1W O3W 16.7(21) . 2_554 ?
C1ME O1W O3W 74.4(30) 3_556 2_554 ?
O2AF O1W O5W 104.8(24) . 2_554 ?
C1ME O1W O5W 49.7(22) . 2_554 ?
C1ME O1W O5W 103.0(28) 3_556 2_554 ?
O3W O1W O5W 33.2(19) 2_554 2_554 ?
O2AF O1W O4W 111.4(24) . 4_557 ?
C1ME O1W O4W 69.9(24) . 4_557 ?
C1ME O1W O4W 23.5(19) 3_556 4_557 ?
O3W O1W O4W 86.6(24) 2_554 4_557 ?
O5W O1W O4W 119.1(25) 2_554 4_557 ?
O2AF O1W O1ME 120.4(26) . . ?
C1ME O1W O1ME 43.3(23) . . ?
C1ME O1W O1ME 101.7(28) 3_556 . ?
O3W O1W O1ME 27.3(16) 2_554 . ?
O5W O1W O1ME 16.1(16) 2_554 . ?
O4W O1W O1ME 112.3(25) 4_557 . ?
O2AF O2W C1AF 113.1(70) . . ?
C1ME O3W O4W 77.4(96) 2 . ?
C1ME O3W O1ME 139.3(100) 2 2 ?
O4W O3W O1ME 132.0(100) . 2 ?
C1ME O3W O5W 139.4(100) 2 . ?
O4W O3W O5W 103.8(84) . . ?
O1ME O3W O5W 29.4(37) 2 . ?
C1ME O3W O1W 67.5(88) 2 2 ?
O4W O3W O1W 104.2(64) . 2 ?
O1ME O3W O1W 76.9(43) 2 2 ?
O5W O3W O1W 73.1(33) . 2 ?
C1ME O4W O3W 44.8(56) 2 . ?
C1ME O4W O5W 86.1(57) 2 . ?
O3W O4W O5W 49.0(60) . . ?
C1ME O4W O1ME 69.6(57) 2 2 ?
O3W O4W O1ME 28.0(62) . 2 ?
O5W O4W O1ME 21.8(22) . 2 ?
C1ME O4W O1W 70.7(59) 2 4_567 ?
O3W O4W O1W 111.6(75) . 4_567 ?
O5W O4W O1W 156.3(33) . 4_567 ?
O1ME O4W O1W 139.3(33) 2 4_567 ?
O1ME O5W O3W 55.8(64) 2 . ?
O1ME O5W O4W 82.4(75) 2 . ?
O3W O5W O4W 27.2(35) . . ?
O1ME O5W C1ME 60.8(75) 2 2 ?
O3W O5W C1ME 13.4(35) . 2 ?
O4W O5W C1ME 29.4(23) . 2 ?
O1ME O5W O1W 83.6(70) 2 2 ?
O3W O5W O1W 73.7(32) . 2 ?
O4W O5W O1W 80.4(26) . 2 ?
C1ME O5W O1W 60.8(25) 2 2 ?

loop_
_geom_bond_atom_site_label_1
_geom_bond_atom_site_label_2
_geom_bond_distance
_geom_bond_site_symmetry_2
_geom_bond_publ_flag
Co N3 1.8525(123) . ?
Co N2 1.8662(121) . ?
Co N1 1.8565(139) . ?
Co N4 1.8787(135) . ?
Co C14 1.9954(144) . ?
Co N5 2.0773(107) 3_667 ?
N1 C2 1.2742(213) . ?
N1 O1 1.3173(167) . ?
N2 C6 1.2778(192) . ?
N2 O2 1.3569(149) . ?
N3 C3 1.3034(169) . ?
N3 O3 1.3584(142) . ?
N4 C7 1.2856(185) . ?
N4 O4 1.3613(146) . ?
N5 C9 1.3217(168) . ?
N5 C13 1.3361(162) . ?
N5 Co 2.0773(106) 3_667 ?
O3 B 1.5182(184) . ?
O4 B 1.5055(188) . ?
O5 C15 1.4268(173) . ?
O5 B 1.4505(185) . ?
C1 C2 1.4984(245) . ?
C2 C3 1.4624(239) . ?
C3 C4 1.4932(221) . ?
C5 C6 1.4778(224) . ?
C6 C7 1.4332(214) . ?
C7 C8 1.5272(221) . ?
C9 C10 1.3889(173) . ?
C10 C11 1.3665(195) . ?
C11 C12 1.3643(199) . ?
C11 B 1.6412(200) . ?
C12 C13 1.3930(178) . ?
C1AF O2W 1.0515(415) . ?
C1AF O1AF 1.2900 . ?
C1AF O2AF 1.2900 . ?
O2AF O2W 0.4408(428) . ?
O2AF O1W 1.6109(415) . ?
O1ME O5W 0.4990(493) 2_554 ?
O1ME O3W 0.8409(470) 2_554 ?
O1ME C1ME 1.2728(651) . ?
O1ME O4W 1.3322(492) 2_554 ?
O1ME O1W 1.7833(482) . ?
C1ME O3W 0.5111(590) 2_554 ?
C1ME O4W 0.7079(534) 2_554 ?
C1ME O5W 1.4395(579) 2_554 ?
C1ME O1W 1.6482(580) . ?
C1ME O1W 1.6781(607) 3_556 ?
C1ME C1ME 1.6379(951) 3_556 ?
O1W C1ME 1.6781(607) 3_556 ?
O1W O3W 1.7746(540) 2_554 ?
O1W O5W 1.7684(477) 2_554 ?
O1W O4W 1.7728(480) 4_557 ?
O3W C1ME 0.5111(592) 2 ?
O3W O4W 0.6137(507) . ?
O3W O1ME 0.8409(472) 2 ?
O3W O5W 1.0127(540) . ?
O3W O1W 1.7746(539) 2 ?
O4W C1ME 0.7079(534) 2 ?
O4W O5W 1.3030(488) . ?
O4W O1ME 1.3322(494) 2 ?
O4W O1W 1.7728(484) 4_567 ?
O5W O1ME 0.4990(494) 2 ?
O5W C1ME 1.4395(585) 2 ?
O5W O1W 1.7684(476) 2 ?

loop_
_geom_torsion_atom_site_label_1
_geom_torsion_atom_site_label_2
_geom_torsion_atom_site_label_3
_geom_torsion_atom_site_label_4
_geom_torsion
_geom_torsion_site_symmetry_1
_geom_torsion_site_symmetry_2
_geom_torsion_site_symmetry_3
_geom_torsion_site_symmetry_4
_geom_torsion_publ_flag
N3 Co N1 C2 -0.2(12) . . . . ?
N2 Co N1 C2 174.3(13) . . . . ?
N4 Co N1 C2 102.2(61) . . . . ?
C14 Co N1 C2 86.2(13) . . . . ?
N5 Co N1 C2 -92.7(13) 3_667 . . . ?
N3 Co N1 O1 -177.1(12) . . . . ?
N2 Co N1 O1 -2.6(12) . . . . ?
N4 Co N1 O1 -74.7(64) . . . . ?
C14 Co N1 O1 -90.7(12) . . . . ?
N5 Co N1 O1 90.4(12) 3_667 . . . ?
N3 Co N2 C6 -93.7(63) . . . . ?
N1 Co N2 C6 -173.2(11) . . . . ?
N4 Co N2 C6 0.8(11) . . . . ?
C14 Co N2 C6 -86.0(12) . . . . ?
N5 Co N2 C6 95.4(11) 3_667 . . . ?
N3 Co N2 O2 82.0(64) . . . . ?
N1 Co N2 O2 2.4(12) . . . . ?
N4 Co N2 O2 176.4(11) . . . . ?
C14 Co N2 O2 89.6(12) . . . . ?
N5 Co N2 O2 -89.0(11) 3_667 . . . ?
N2 Co N3 C3 -79.9(64) . . . . ?
N1 Co N3 C3 0.4(10) . . . . ?
N4 Co N3 C3 -173.4(10) . . . . ?
C14 Co N3 C3 -87.5(11) . . . . ?
N5 Co N3 C3 91.0(10) 3_667 . . . ?
N2 Co N3 O3 93.6(62) . . . . ?
N1 Co N3 O3 173.9(10) . . . . ?
N4 Co N3 O3 0.0(10) . . . . ?
C14 Co N3 O3 85.9(10) . . . . ?
N5 Co N3 O3 -95.5(9) 3_667 . . . ?
N3 Co N4 C7 172.7(11) . . . . ?
N2 Co N4 C7 -1.7(11) . . . . ?
N1 Co N4 C7 71.3(64) . . . . ?
C14 Co N4 C7 87.3(12) . . . . ?
N5 Co N4 C7 -93.7(11) 3_667 . . . ?
N3 Co N4 O4 -0.8(10) . . . . ?
N2 Co N4 O4 -175.2(10) . . . . ?
N1 Co N4 O4 -102.2(60) . . . . ?
C14 Co N4 O4 -86.2(11) . . . . ?
N5 Co N4 O4 92.8(10) 3_667 . . . ?
C3 N3 O3 B -161.6(12) . . . . ?
Co N3 O3 B 24.9(15) . . . . ?
C7 N4 O4 B 162.4(13) . . . . ?
Co N4 O4 B -24.3(16) . . . . ?
O1 N1 C2 C3 177.0(12) . . . . ?
Co N1 C2 C3 -0.1(19) . . . . ?
O1 N1 C2 C1 -3.6(24) . . . . ?
Co N1 C2 C1 179.3(13) . . . . ?
O3 N3 C3 C2 -174.5(11) . . . . ?
Co N3 C3 C2 -0.6(15) . . . . ?
O3 N3 C3 C4 6.7(20) . . . . ?
Co N3 C3 C4 -179.3(12) . . . . ?
N1 C2 C3 N3 0.4(19) . . . . ?
C1 C2 C3 N3 -179.0(15) . . . . ?
N1 C2 C3 C4 179.1(16) . . . . ?
C1 C2 C3 C4 -0.3(25) . . . . ?
O2 N2 C6 C7 -175.6(12) . . . . ?
Co N2 C6 C7 0.1(16) . . . . ?
O2 N2 C6 C5 3.0(23) . . . . ?
Co N2 C6 C5 178.7(13) . . . . ?
O4 N4 C7 C6 175.8(11) . . . . ?
Co N4 C7 C6 2.2(17) . . . . ?
O4 N4 C7 C8 -5.4(21) . . . . ?
Co N4 C7 C8 -179.0(11) . . . . ?
N2 C6 C7 N4 -1.5(18) . . . . ?
C5 C6 C7 N4 180.0(15) . . . . ?
N2 C6 C7 C8 179.8(15) . . . . ?
C5 C6 C7 C8 1.3(26) . . . . ?
C13 N5 C9 C10 -0.1(22) . . . . ?
Co N5 C9 C10 -176.3(12) 3_667 . . . ?
N5 C9 C10 C11 0.6(24) . . . . ?
C9 C10 C11 C12 -2.5(21) . . . . ?
C9 C10 C11 B 178.2(13) . . . . ?
C10 C11 C12 C13 3.7(21) . . . . ?
B C11 C12 C13 -176.9(13) . . . . ?
C9 N5 C13 C12 1.4(22) . . . . ?
Co N5 C13 C12 177.8(12) 3_667 . . . ?
C11 C12 C13 N5 -3.4(23) . . . . ?
C15 O5 B O4 -64.8(18) . . . . ?
C15 O5 B O3 56.7(18) . . . . ?
C15 O5 B C11 175.4(15) . . . . ?
N4 O4 B O5 166.5(11) . . . . ?
N4 O4 B O3 50.4(17) . . . . ?
N4 O4 B C11 -75.6(16) . . . . ?
N3 O3 B O5 -166.1(10) . . . . ?
N3 O3 B O4 -50.0(16) . . . . ?
N3 O3 B C11 76.6(14) . . . . ?
C12 C11 B O5 -90.8(16) . . . . ?
C10 C11 B O5 88.5(16) . . . . ?
C12 C11 B O4 152.8(13) . . . . ?
C10 C11 B O4 -27.9(18) . . . . ?
C12 C11 B O3 24.7(18) . . . . ?
C10 C11 B O3 -155.9(12) . . . . ?
O2W C1AF O2AF O2W 0.00(7) . . . . ?
O1AF C1AF O2AF O2W 107.9(104) . . . . ?
O2W C1AF O2AF O1W -117.0(102) . . . . ?
O1AF C1AF O2AF O1W -9.1(82) . . . . ?
O5W O1ME C1ME O3W -73.9(196) 2_554 . . 2_554 ?
O3W O1ME C1ME O3W 0.00(11) 2_554 . . 2_554 ?
O4W O1ME C1ME O3W -31.7(174) 2_554 . . 2_554 ?
O1W O1ME C1ME O3W -147.8(203) . . . 2_554 ?
O5W O1ME C1ME O4W -42.1(85) 2_554 . . 2_554 ?
O3W O1ME C1ME O4W 31.7(174) 2_554 . . 2_554 ?
O4W O1ME C1ME O4W 0.00(3) 2_554 . . 2_554 ?
O1W O1ME C1ME O4W -116.0(54) . . . 2_554 ?
O5W O1ME C1ME O5W 0.00(2) 2_554 . . 2_554 ?
O3W O1ME C1ME O5W 73.9(196) 2_554 . . 2_554 ?
O4W O1ME C1ME O5W 42.1(85) 2_554 . . 2_554 ?
O1W O1ME C1ME O5W -73.9(75) . . . 2_554 ?
O5W O1ME C1ME O1W 73.9(75) 2_554 . . . ?
O3W O1ME C1ME O1W 147.8(203) 2_554 . . . ?
O4W O1ME C1ME O1W 116.0(54) 2_554 . . . ?
O1W O1ME C1ME O1W 0.000(13) . . . . ?
O5W O1ME C1ME O1W -74.5(159) 2_554 . . 3_556 ?
O3W O1ME C1ME O1W -0.6(161) 2_554 . . 3_556 ?
O4W O1ME C1ME O1W -32.4(116) 2_554 . . 3_556 ?
O1W O1ME C1ME O1W -148.4(144) . . . 3_556 ?
O5W O1ME C1ME C1ME 60.5(114) 2_554 . . 3_556 ?
O3W O1ME C1ME C1ME 134.4(243) 2_554 . . 3_556 ?
O4W O1ME C1ME C1ME 102.7(99) 2_554 . . 3_556 ?
O1W O1ME C1ME C1ME -13.4(68) . . . 3_556 ?
O2W O2AF O1W C1ME 83.9(97) . . . . ?
C1AF O2AF O1W C1ME 155.3(50) . . . . ?
O2W O2AF O1W C1ME 143.1(91) . . . 3_556 ?
C1AF O2AF O1W C1ME -145.5(48) . . . 3_556 ?
O2W O2AF O1W O3W 63.2(99) . . . 2_554 ?
C1AF O2AF O1W O3W 134.6(51) . . . 2_554 ?
O2W O2AF O1W O5W 35.8(96) . . . 2_554 ?
C1AF O2AF O1W O5W 107.2(49) . . . 2_554 ?
O2W O2AF O1W O4W 165.9(88) . . . 4_557 ?
C1AF O2AF O1W O4W -122.7(48) . . . 4_557 ?
O2W O2AF O1W O1ME 31.2(99) . . . . ?
C1AF O2AF O1W O1ME 102.6(52) . . . . ?
O3W C1ME O1W O2AF -77.9(115) 2_554 . . . ?
O4W C1ME O1W O2AF -20.2(89) 2_554 . . . ?
O1ME C1ME O1W O2AF -91.3(44) . . . . ?
O5W C1ME O1W O2AF -70.7(43) 2_554 . . . ?
O1W C1ME O1W O2AF 77.9(49) 3_556 . . . ?
C1ME C1ME O1W O2AF 77.9(49) 3_556 . . . ?
O3W C1ME O1W C1ME -155.8(134) 2_554 . . 3_556 ?
O4W C1ME O1W C1ME -98.1(86) 2_554 . . 3_556 ?
O1ME C1ME O1W C1ME -169.1(55) . . . 3_556 ?
O5W C1ME O1W C1ME -148.6(50) 2_554 . . 3_556 ?
O1W C1ME O1W C1ME 0.000(7) 3_556 . . 3_556 ?
C1ME C1ME O1W C1ME 0.000(5) 3_556 . . 3_556 ?
O3W C1ME O1W O3W 0.00(4) 2_554 . . 2_554 ?
O4W C1ME O1W O3W 57.7(82) 2_554 . . 2_554 ?
O1ME C1ME O1W O3W -13.4(95) . . . 2_554 ?
O5W C1ME O1W O3W 7.2(96) 2_554 . . 2_554 ?
O1W C1ME O1W O3W 155.8(134) 3_556 . . 2_554 ?
C1ME C1ME O1W O3W 155.8(134) 3_556 . . 2_554 ?
O3W C1ME O1W O5W -7.2(97) 2_554 . . 2_554 ?
O4W C1ME O1W O5W 50.5(62) 2_554 . . 2_554 ?
O1ME C1ME O1W O5W -20.5(24) . . . 2_554 ?
O5W C1ME O1W O5W 0.000(16) 2_554 . . 2_554 ?
O1W C1ME O1W O5W 148.6(50) 3_556 . . 2_554 ?
C1ME C1ME O1W O5W 148.6(50) 3_556 . . 2_554 ?
O3W C1ME O1W O4W -178.9(113) 2_554 . . 4_557 ?
O4W C1ME O1W O4W -121.2(73) 2_554 . . 4_557 ?
O1ME C1ME O1W O4W 167.8(36) . . . 4_557 ?
O5W C1ME O1W O4W -171.7(34) 2_554 . . 4_557 ?
O1W C1ME O1W O4W -23.1(27) 3_556 . . 4_557 ?
C1ME C1ME O1W O4W -23.1(27) 3_556 . . 4_557 ?
O3W C1ME O1W O1ME 13.4(95) 2_554 . . . ?
O4W C1ME O1W O1ME 71.0(65) 2_554 . . . ?
O1ME C1ME O1W O1ME 0.000(13) . . . . ?
O5W C1ME O1W O1ME 20.5(24) 2_554 . . . ?
O1W C1ME O1W O1ME 169.1(55) 3_556 . . . ?
C1ME C1ME O1W O1ME 169.1(55) 3_556 . . . ?
O5W O1ME O1W O2AF 16.1(84) 2_554 . . . ?
O3W O1ME O1W O2AF 113.6(53) 2_554 . . . ?
C1ME O1ME O1W O2AF 121.9(37) . . . . ?
O4W O1ME O1W O2AF 93.4(33) 2_554 . . . ?
O5W O1ME O1W C1ME -105.8(84) 2_554 . . . ?
O3W O1ME O1W C1ME -8.3(59) 2_554 . . . ?
C1ME O1ME O1W C1ME 0.000(15) . . . . ?
O4W O1ME O1W C1ME -28.5(29) 2_554 . . . ?
O5W O1ME O1W C1ME -96.3(76) 2_554 . . 3_556 ?
O3W O1ME O1W C1ME 1.2(47) 2_554 . . 3_556 ?
C1ME O1ME O1W C1ME 9.5(48) . . . 3_556 ?
O4W O1ME O1W C1ME -19.0(34) 2_554 . . 3_556 ?
O5W O1ME O1W O3W -97.5(81) 2_554 . . 2_554 ?
O3W O1ME O1W O3W 0.000(17) 2_554 . . 2_554 ?
C1ME O1ME O1W O3W 8.3(59) . . . 2_554 ?
O4W O1ME O1W O3W -20.2(45) 2_554 . . 2_554 ?
O5W O1ME O1W O5W 0.000(10) 2_554 . . 2_554 ?
O3W O1ME O1W O5W 97.5(81) 2_554 . . 2_554 ?
C1ME O1ME O1W O5W 105.8(84) . . . 2_554 ?
O4W O1ME O1W O5W 77.3(72) 2_554 . . 2_554 ?
O5W O1ME O1W O4W -118.2(77) 2_554 . . 4_557 ?
O3W O1ME O1W O4W -20.7(55) 2_554 . . 4_557 ?
C1ME O1ME O1W O4W -12.4(37) . . . 4_557 ?
O4W O1ME O1W O4W -40.9(36) 2_554 . . 4_557 ?
C1AF O2AF O2W C1AF 0.0 . . . . ?
O1W O2AF O2W C1AF 117.0(65) . . . . ?
O1AF C1AF O2W O2AF -83.6(103) . . . . ?
O2AF C1AF O2W O2AF 0.00(6) . . . . ?
C1ME O3W O4W C1ME 0.00(9) 2 . . 2 ?
O1ME O3W O4W C1ME -147.6(161) 2 . . 2 ?
O5W O3W O4W C1ME -138.2(108) . . . 2 ?
O1W O3W O4W C1ME -62.6(78) 2 . . 2 ?
C1ME O3W O4W O5W 138.2(108) 2 . . . ?
O1ME O3W O4W O5W -9.4(75) 2 . . . ?
O5W O3W O4W O5W 0.000(10) . . . . ?
O1W O3W O4W O5W 75.7(47) 2 . . . ?
C1ME O3W O4W O1ME 147.6(161) 2 . . 2 ?
O1ME O3W O4W O1ME 0.00(3) 2 . . 2 ?
O5W O3W O4W O1ME 9.4(75) . . . 2 ?
O1W O3W O4W O1ME 85.0(103) 2 . . 2 ?
C1ME O3W O4W O1W -25.5(100) 2 . . 4_567 ?
O1ME O3W O4W O1W -173.1(77) 2 . . 4_567 ?
O5W O3W O4W O1W -163.7(31) . . . 4_567 ?
O1W O3W O4W O1W -88.1(49) 2 . . 4_567 ?
C1ME O3W O5W O1ME 107.6(221) 2 . . 2 ?
O4W O3W O5W O1ME -165.7(118) . . . 2 ?
O1ME O3W O5W O1ME 0.00(5) 2 . . 2 ?
O1W O3W O5W O1ME 93.3(79) 2 . . 2 ?
C1ME O3W O5W O4W -86.6(192) 2 . . . ?
O4W O3W O5W O4W 0.000(18) . . . . ?
O1ME O3W O5W O4W 165.7(118) 2 . . . ?
O1W O3W O5W O4W -100.9(71) 2 . . . ?
C1ME O3W O5W C1ME 0.00(9) 2 . . 2 ?
O4W O3W O5W C1ME 86.6(192) . . . 2 ?
O1ME O3W O5W C1ME -107.6(221) 2 . . 2 ?
O1W O3W O5W C1ME -14.3(195) 2 . . 2 ?
C1ME O3W O5W O1W 14.3(195) 2 . . 2 ?
O4W O3W O5W O1W 100.9(70) . . . 2 ?
O1ME O3W O5W O1W -93.3(79) 2 . . 2 ?
O1W O3W O5W O1W 0.000(12) 2 . . 2 ?
C1ME O4W O5W O1ME 39.9(85) 2 . . 2 ?
O3W O4W O5W O1ME 11.9(98) . . . 2 ?
O1ME O4W O5W O1ME 0.000(16) 2 . . 2 ?
O1W O4W O5W O1ME 52.1(117) 4_567 . . 2 ?
C1ME O4W O5W O3W 28.1(74) 2 . . . ?
O3W O4W O5W O3W 0.00(2) . . . . ?
O1ME O4W O5W O3W -11.9(98) 2 . . . ?
O1W O4W O5W O3W 40.3(86) 4_567 . . . ?
C1ME O4W O5W C1ME 0.00(2) 2 . . 2 ?
O3W O4W O5W C1ME -28.1(74) . . . 2 ?
O1ME O4W O5W C1ME -39.9(85) 2 . . 2 ?
O1W O4W O5W C1ME 12.2(70) 4_567 . . 2 ?
C1ME O4W O5W O1W -44.8(50) 2 . . 2 ?
O3W O4W O5W O1W -72.9(73) . . . 2 ?
O1ME O4W O5W O1W -84.8(69) 2 . . 2 ?
O1W O4W O5W O1W -32.6(84) 4_567 . . 2 ?
